data_2102214
loop_
_publ_author_name
'Haarmann, Frank'
'Jacobs, Herbert'
'Reehuis, Manfred'
'Loose, Anja'

_publ_section_title
;
 Anharmonicity of potentials of atoms in potassium hydrogensulfide
 (KDS) determined by neutron single-crystal diffraction
;
_journal_issue 6
_journal_name_full 'Acta Crystallographica Section B'
_journal_page_first 988
_journal_page_last 992
_journal_paper_doi 10.1107/S0108768100011952
_journal_volume 56
_journal_year 2000
_chemical_formula_sum 'D K S'
_chemical_formula_weight 73.164
_space_group_IT_number 166
_symmetry_cell_setting trigonal
_symmetry_Int_Tables_number 166
_symmetry_space_group_name_Hall '-R 3 2"'
_symmetry_space_group_name_H-M 'R -3 m :H'
_cell_angle_alpha 90
_cell_angle_beta 90
_cell_angle_gamma 120
_cell_formula_units_Z 3
_cell_length_a 4.988(3)
_cell_length_b 4.988(3)
_cell_length_c 9.997(7)
_cell_measurement_radiation neutron
_cell_measurement_reflns_used 110
_cell_measurement_temperature 298
_cell_measurement_theta_max 52
_cell_measurement_theta_min 6
_cell_measurement_wavelength 0.912
_cell_volume 215.4(2)
_diffrn_measurement_device 'E5 (HMI, Berlin)'
_diffrn_measurement_device_type four-circle
_diffrn_measurement_method omega-2theta
_diffrn_radiation_probe neutron
_diffrn_radiation_type neutron
_diffrn_radiation_wavelength 0.912
_diffrn_reflns_av_R_equivalents 0.0670
_diffrn_reflns_av_sigmaI/netI 0.0823
_diffrn_reflns_limit_h_max 7
_diffrn_reflns_limit_h_min -8
_diffrn_reflns_limit_k_max 8
_diffrn_reflns_limit_k_min -7
_diffrn_reflns_limit_l_max 9
_diffrn_reflns_limit_l_min -17
_diffrn_reflns_number 659
_diffrn_reflns_theta_max 51.96
_diffrn_reflns_theta_min 6.60
_diffrn_standards_decay_% 0
_diffrn_standards_interval_count 20
_diffrn_standards_number 1
_exptl_absorpt_coefficient_mu 0.001887
_exptl_absorpt_correction_T_max 0.968
_exptl_absorpt_correction_T_min 0.946
_exptl_absorpt_correction_type gaussian
_exptl_absorpt_process_details 'Petricek, and Dusek (1998)'
_exptl_crystal_colour colourless
_exptl_crystal_density_diffrn 1.692
_exptl_crystal_density_meas ?
_exptl_crystal_description rhombohedral
_exptl_crystal_F_000 39.684
_exptl_crystal_size_max 3.2
_exptl_crystal_size_mid 2.6
_exptl_crystal_size_min 1.5
_refine_diff_density_max 0.76
_refine_diff_density_min -0.91
_refine_ls_extinction_method none
_refine_ls_goodness_of_fit_all 2.24
_refine_ls_goodness_of_fit_ref 1.76
_refine_ls_hydrogen_treatment refall
_refine_ls_number_parameters 12
_refine_ls_number_reflns 659
_refine_ls_R_factor_gt 0.0582
_refine_ls_R_factor_obs 0.1228
_refine_ls_shift/esd_mean 0.0000
_refine_ls_shift/su_max 0.0001
_refine_ls_structure_factor_coef F
_refine_ls_weighting_details w=1/\s^2^(F)
_refine_ls_weighting_scheme sigma
_refine_ls_wR_factor_gt 0.0293
_refine_ls_wR_factor_ref 0.0309
_reflns_limit_h_max 7
_reflns_limit_h_min -8
_reflns_limit_k_max 8
_reflns_limit_k_min -7
_reflns_limit_l_max 9
_reflns_limit_l_min -17
_reflns_number_gt 100
_reflns_number_total 161
_reflns_threshold_expression >3sigma(I)
_cod_data_source_file sn0007.cif
_cod_data_source_block kds
_cod_original_cell_volume 215.4(3)
_cod_original_sg_symbol_H-M 'R -3 m'
_cod_original_formula_sum 'D1 K1 S1'
_cod_database_code 2102214

loop_
_symmetry_equiv_pos_site_id
_symmetry_equiv_pos_as_xyz
1 x,y,z
2 -y,x-y,z
3 -y,-x,z
4 -x+y,-x,z
5 x,x-y,z
6 -x+y,y,z
7 -x,-y,-z
8 y,-x+y,-z
9 y,x,-z
10 x-y,x,-z
11 -x,-x+y,-z
12 x-y,-y,-z
13 2/3+x,1/3+y,1/3+z
14 2/3-y,1/3+x-y,1/3+z
15 2/3-y,1/3-x,1/3+z
16 2/3-x+y,1/3-x,1/3+z
17 2/3+x,1/3+x-y,1/3+z
18 2/3-x+y,1/3+y,1/3+z
19 2/3-x,1/3-y,1/3-z
20 2/3+y,1/3-x+y,1/3-z
21 2/3+y,1/3+x,1/3-z
22 2/3+x-y,1/3+x,1/3-z
23 2/3-x,1/3-x+y,1/3-z
24 2/3+x-y,1/3-y,1/3-z
25 1/3+x,2/3+y,2/3+z
26 1/3-y,2/3+x-y,2/3+z
27 1/3-y,2/3-x,2/3+z
28 1/3-x+y,2/3-x,2/3+z
29 1/3+x,2/3+x-y,2/3+z
30 1/3-x+y,2/3+y,2/3+z
31 1/3-x,2/3-y,2/3-z
32 1/3+y,2/3-x+y,2/3-z
33 1/3+y,2/3+x,2/3-z
34 1/3+x-y,2/3+x,2/3-z
35 1/3-x,2/3-x+y,2/3-z
36 1/3+x-y,2/3-y,2/3-z

loop_
_atom_site_aniso_label
_atom_site_aniso_U_11
_atom_site_aniso_U_22
_atom_site_aniso_U_33
_atom_site_aniso_U_12
_atom_site_aniso_U_13
_atom_site_aniso_U_23
D 0.1207(7) 0.1207(7) 0.068(2) 0.0604(4) 0 0

loop_
_atom_site_label
_atom_site_type_symbol
_atom_site_symmetry_multiplicity
_atom_site_occupancy
_atom_site_fract_x
_atom_site_fract_y
_atom_site_fract_z
_atom_site_U_iso_or_equiv
K K 3 1.0 0 0 0 0.0406(2)
S S 3 1.0 0 0 0.5 0.0324(2)
D D 6 0.5 0 0 0.3735(2) 0.1032(7)

loop_
_atom_type_symbol
_atom_type_number_in_cell
_atom_type_scat_length_neutron
_atom_type_scat_source
K 3 3.710 International_Tables_Vol_C
D 3 6.671 International_Tables_Vol_C
S 3 2.847 International_Tables_Vol_C

loop_
_geom_angle_atom_site_label_1
_geom_angle_atom_site_label_2
_geom_angle_atom_site_label_3
_geom_angle
_geom_angle_site_symmetry_1
_geom_angle_site_symmetry_3
D K D 118.12(1) 37_444 37_544
D K D 118.12(1) 37_444 37_554
D K D 61.88(1) 37_444 25_445
D K D 61.88(1) 37_444 25_455
D K D 180 37_444 25_555
D K D 118.12(1) 37_544 37_444
D K D 118.12(1) 37_544 37_554
D K D 61.88(1) 37_544 25_445
D K D 180 37_544 25_455
D K D 61.88(1) 37_544 25_555
D K D 118.12(1) 37_554 37_444
D K D 118.12(1) 37_554 37_544
D K D 180 37_554 25_445
D K D 61.88(1) 37_554 25_455
D K D 61.88(1) 37_554 25_555
D K D 61.88(1) 25_445 37_444
D K D 61.88(1) 25_445 37_544
D K D 180 25_445 37_554
D K D 118.12(1) 25_445 25_455
D K D 118.12(1) 25_445 25_555
D K D 61.88(1) 25_455 37_444
D K D 180 25_455 37_544
D K D 61.88(1) 25_455 37_554
D K D 118.12(1) 25_455 25_445
D K D 118.12(1) 25_455 25_555
D K D 180 25_555 37_444
D K D 61.88(1) 25_555 37_544
D K D 61.88(1) 25_555 37_554
D K D 118.12(1) 25_555 25_445
D K D 118.12(1) 25_555 25_455
D S D 180 . 7_556
D S D 180 7_556 .
K D K 118.12(2) 19_445 19_455
K D K 118.12(2) 19_445 19_555
K D S 97.95(4) 19_445 .
K D D 97.95(4) 19_445 7_556
K D D 59.06(1) 19_445 43_445
K D D 59.06(1) 19_445 43_545
K D D 156.46(8) 19_445 43_555
K D K 118.12(2) 19_455 19_445
K D K 118.12(2) 19_455 19_555
K D S 97.95(4) 19_455 .
K D D 97.95(4) 19_455 7_556
K D D 59.06(1) 19_455 43_445
K D D 156.46(8) 19_455 43_545
K D D 59.06(1) 19_455 43_555
K D K 118.12(2) 19_555 19_445
K D K 118.12(2) 19_555 19_455
K D S 97.95(4) 19_555 .
K D D 97.95(4) 19_555 7_556
K D D 156.46(8) 19_555 43_445
K D D 59.06(1) 19_555 43_545
K D D 59.06(1) 19_555 43_555
S D D 0 . 7_556
S D D 105.60(5) . 43_445
S D D 105.60(5) . 43_545
S D D 105.60(5) . 43_555
D D D 105.60(5) 7_556 43_445
D D D 105.60(5) 7_556 43_545
D D D 105.60(5) 7_556 43_555
D D D 105.60(5) 43_445 7_556
D D D 113.05(4) 43_445 43_545
D D D 113.05(4) 43_445 43_555
D D D 105.60(5) 43_545 7_556
D D D 113.05(4) 43_545 43_445
D D D 113.05(4) 43_545 43_555
D D D 105.60(5) 43_555 7_556
D D D 113.05(4) 43_555 43_445
D D D 113.05(4) 43_555 43_545

loop_
_geom_bond_atom_site_label_1
_geom_bond_atom_site_label_2
_geom_bond_distance
_geom_bond_site_symmetry_2
K D 2.9077(3) 37_444
K D 2.9077(3) 37_544
K D 2.9077(3) 37_554
K D 2.9077(3) 25_445
K D 2.9077(3) 25_455
K D 2.9077(3) 25_555
S D 1.264(2) .
S D 1.264(2) 7_556
D K 2.9077(3) 19_445
D K 2.9077(3) 19_455
D K 2.9077(3) 19_555
D S 1.264(2) .
D D 2.529(3) 7_556
D D 2.9899(7) 43_445
D D 2.9899(7) 43_545
D D 2.9899(7) 43_555
